data_1530198
loop_
_publ_author_name
'Kovba, L.M.'
'Lykova, L.N.'
'Kalinina, T.A.'
'Chizhov, S.M.'

_publ_section_title
;
 Crystal structure of Ba Sc2 O
;
_journal_name_full
;
Koordinatsionnaya Khimiya (= Coordination Chemistry (USSR))
;
_journal_page_first 553
_journal_page_last 556
_journal_volume 8
_journal_year 1982
_chemical_formula_sum 'Ba O4 Sc2'
_chemical_name_systematic 'Ba Sc2 O4'
_space_group_IT_number 15
_symmetry_space_group_name_Hall '-B 2b'
_symmetry_space_group_name_H-M 'B 1 1 2/b'
_cell_angle_alpha 90
_cell_angle_beta 90
_cell_angle_gamma 89.88
_cell_formula_units_Z 12
_cell_length_a 9.836
_cell_length_b 20.578
_cell_length_c 5.8147
_cell_volume 1176.923
_citation_journal_id_ASTM KOKHDC
_cod_data_source_file Kovba_KOKHDC_1982_737.cif
_cod_data_source_block Ba1O4Sc2
_cod_original_sg_symbol_Hall '-C 2yc (-x,z,y)'
_cod_original_formula_sum 'Ba1 O4 Sc2'
_cod_database_code 1530198

loop_
_symmetry_equiv_pos_as_xyz
x,y,z
-x,-y+1/2,z
-x,-y,-z
x,y-1/2,-z
x+1/2,y,z+1/2
-x+1/2,-y+1/2,z+1/2
-x+1/2,-y,-z+1/2
x+1/2,y-1/2,-z+1/2

loop_
_atom_site_label
_atom_site_type_symbol
_atom_site_fract_x
_atom_site_fract_y
_atom_site_fract_z
_atom_site_occupancy
_atom_site_U_iso_or_equiv
O6 O-2 0 0.25 0.07 1 0.0
Sc1 Sc+3 0.1681 0.19522 0.1093 1 0.0
O2 O-2 0.1526 0.0034 0.447 1 0.0
O4 O-2 0.2353 0.2516 0.367 1 0.0
Ba2 Ba+2 0.16565 0.36168 0.1089 1 0.0
O5 O-2 0 0 0 1 0.0
Sc2 Sc+3 0.4975 0.43003 0.1161 1 0.0
O7 O-2 0.329 0.1233 0.146 1 0.0
O3 O-2 0.0675 0.1242 0.337 1 0.0
Ba1 Ba+2 0.5 0.25 0.108 1 0.0
Sc3 Sc+3 0.1639 0.05347 0.1213 1 0.0
O1 O-2 0.392 0.3814 0.355 1 0.0
